data_7202063
loop_
_publ_author_name
'Imai, Yoshitane'
'Murata, Katuzo'
'Matsuno, Hideki'
'Sato, Tomohiro'
'Kuroda, Reiko'
'Matsubara, Yoshio'

_publ_section_title
;
 Formation of supramolecular host system with multiple chiral points
 (central, axial, and helical) by using
 (1R,2S)-2-amino-1,2-diphenylethanol
;
_journal_issue 8
_journal_name_full CrystEngComm
_journal_page_first 947
_journal_paper_doi 10.1039/b803331p
_journal_volume 10
_journal_year 2008
_chemical_absolute_configuration ad
_chemical_formula_sum 'C37 H36 N O6 P'
_chemical_formula_weight 621.64
_chemical_name_systematic
;
?
;
_space_group_IT_number 19
_symmetry_cell_setting orthorhombic
_symmetry_space_group_name_Hall 'P 2ac 2ab'
_symmetry_space_group_name_H-M 'P 21 21 21'
_atom_sites_solution_hydrogens geom
_atom_sites_solution_primary direct
_atom_sites_solution_secondary difmap
_audit_creation_method SHELXL-97
_cell_angle_alpha 90.00
_cell_angle_beta 90.00
_cell_angle_gamma 90.00
_cell_formula_units_Z 4
_cell_length_a 8.6388(8)
_cell_length_b 14.7982(14)
_cell_length_c 24.537(2)
_cell_measurement_temperature 120(2)
_cell_volume 3136.8(5)
_computing_cell_refinement 'Bruker SAINT'
_computing_data_collection 'Bruker SMART'
_computing_data_reduction 'Bruker SAINT'
_computing_structure_refinement 'SHELXL-97 (Sheldrick, 1997)'
_computing_structure_solution 'SHELXS-97 (Sheldrick, 1997)'
_diffrn_ambient_temperature 120(2)
_diffrn_measured_fraction_theta_full 0.973
_diffrn_measured_fraction_theta_max 0.973
_diffrn_measurement_device_type 'CCD area detector'
_diffrn_measurement_method '\w scans'
_diffrn_radiation_monochromator graphite
_diffrn_radiation_source 'fine-focus sealed tube'
_diffrn_radiation_type MoK\a
_diffrn_radiation_wavelength 0.71073
_diffrn_reflns_av_R_equivalents 0.0401
_diffrn_reflns_av_sigmaI/netI 0.0536
_diffrn_reflns_limit_h_max 11
_diffrn_reflns_limit_h_min -11
_diffrn_reflns_limit_k_max 14
_diffrn_reflns_limit_k_min -19
_diffrn_reflns_limit_l_max 30
_diffrn_reflns_limit_l_min -31
_diffrn_reflns_number 19057
_diffrn_reflns_theta_full 27.91
_diffrn_reflns_theta_max 27.91
_diffrn_reflns_theta_min 1.61
_exptl_absorpt_coefficient_mu 0.137
_exptl_absorpt_correction_T_max 0.9865
_exptl_absorpt_correction_T_min 0.9410
_exptl_absorpt_correction_type empirical
_exptl_absorpt_process_details 'Bruker SADABS'
_exptl_crystal_colour colorless
_exptl_crystal_density_diffrn 1.316
_exptl_crystal_density_method 'not measured'
_exptl_crystal_description needle
_exptl_crystal_F_000 1312
_exptl_crystal_size_max 0.45
_exptl_crystal_size_mid 0.15
_exptl_crystal_size_min 0.10
_refine_diff_density_max 0.591
_refine_diff_density_min -0.584
_refine_diff_density_rms 0.086
_refine_ls_abs_structure_details 'Flack H D (1983), Acta Cryst. A39, 876-881'
_refine_ls_abs_structure_Flack 0.05(17)
_refine_ls_extinction_method none
_refine_ls_goodness_of_fit_ref 1.195
_refine_ls_hydrogen_treatment constr
_refine_ls_matrix_type full
_refine_ls_number_parameters 409
_refine_ls_number_reflns 7133
_refine_ls_number_restraints 0
_refine_ls_restrained_S_all 1.195
_refine_ls_R_factor_all 0.0817
_refine_ls_R_factor_gt 0.0758
_refine_ls_shift/su_max 0.006
_refine_ls_shift/su_mean 0.000
_refine_ls_structure_factor_coef Fsqd
_refine_ls_weighting_details 'calc w=1/[\s^2^(Fo^2^)+(0.0396P)^2^+7.3573P] where P=(Fo^2^+2Fc^2^)/3'
_refine_ls_weighting_scheme calc
_refine_ls_wR_factor_gt 0.1693
_refine_ls_wR_factor_ref 0.1720
_reflns_number_gt 6574
_reflns_number_total 7133
_reflns_threshold_expression >2sigma(I)
_cod_data_source_file b803331p.txt
_cod_data_source_block imai717_2
_cod_depositor_comments
;
The following automatic conversions were performed:
'_symmetry_cell_setting' value 'Orthorhombic' changed to 'orthorhombic'
according to '/home/saulius/struct/CIF-dictionaries/cif_core.dic'
dictionary named 'cif_core.dic' version 2.4.1 from 2010-06-29.

Automatic conversion script
Id: cif_fix_enum 1527 2010-12-29 10:47:43Z saulius 
;
_cod_original_cell_volume 3136.7(5)
_cod_original_sg_symbol_H-M P2(1)2(1)2(1)
_cod_database_code 7202063

loop_
_symmetry_equiv_pos_as_xyz
'x, y, z'
'-x+1/2, -y, z+1/2'
'-x, y+1/2, -z+1/2'
'x+1/2, -y+1/2, -z'

loop_
_atom_site_label
_atom_site_type_symbol
_atom_site_fract_x
_atom_site_fract_y
_atom_site_fract_z
_atom_site_U_iso_or_equiv
_atom_site_adp_type
_atom_site_occupancy
_atom_site_symmetry_multiplicity
_atom_site_calc_flag
_atom_site_refinement_flags
_atom_site_disorder_assembly
_atom_site_disorder_group
C1 C 0.3533(4) 0.2850(3) 0.75964(15) 0.0142(7) Uani 1 1 d . . .
C2 C 0.3327(4) 0.2064(3) 0.78853(14) 0.0126(7) Uani 1 1 d . . .
C3 C 0.4073(4) 0.1251(3) 0.77588(16) 0.0165(8) Uani 1 1 d . . .
H3 H 0.3890 0.0724 0.7970 0.020 Uiso 1 1 calc R . .
C4 C 0.5069(5) 0.1229(3) 0.73263(17) 0.0215(9) Uani 1 1 d . . .
H4 H 0.5546 0.0675 0.7226 0.026 Uiso 1 1 calc R . .
C5 C 0.6509(5) 0.2020(3) 0.65938(19) 0.0302(10) Uani 1 1 d . . .
H5 H 0.6993 0.1469 0.6491 0.036 Uiso 1 1 calc R . .
C6 C 0.6880(6) 0.2783(3) 0.6328(2) 0.0347(12) Uani 1 1 d . . .
H6 H 0.7612 0.2763 0.6040 0.042 Uiso 1 1 calc R . .
C7 C 0.6192(6) 0.3617(3) 0.6474(2) 0.0332(11) Uani 1 1 d . . .
H7 H 0.6495 0.4159 0.6296 0.040 Uiso 1 1 calc R . .
C8 C 0.5076(5) 0.3637(3) 0.68774(17) 0.0219(9) Uani 1 1 d . . .
H8 H 0.4582 0.4192 0.6965 0.026 Uiso 1 1 calc R . .
C9 C 0.4657(5) 0.2840(3) 0.71626(16) 0.0180(8) Uani 1 1 d . . .
C10 C 0.5396(5) 0.2017(3) 0.70292(16) 0.0192(8) Uani 1 1 d . . .
C11 C 0.2605(4) 0.3667(2) 0.77318(15) 0.0141(7) Uani 1 1 d . . .
C12 C 0.2532(4) 0.3954(2) 0.82663(15) 0.0140(7) Uani 1 1 d . . .
C13 C 0.1664(5) 0.4690(3) 0.84343(16) 0.0164(8) Uani 1 1 d . . .
H13 H 0.1632 0.4852 0.8809 0.020 Uiso 1 1 calc R . .
C14 C 0.0846(5) 0.5188(3) 0.80555(17) 0.0193(9) Uani 1 1 d . . .
H14 H 0.0281 0.5707 0.8167 0.023 Uiso 1 1 calc R . .
C15 C -0.0032(5) 0.5404(3) 0.71091(18) 0.0219(9) Uani 1 1 d . . .
H15 H -0.0543 0.5946 0.7213 0.026 Uiso 1 1 calc R . .
C16 C -0.0162(5) 0.5104(3) 0.65850(19) 0.0252(9) Uani 1 1 d . . .
H16 H -0.0769 0.5428 0.6328 0.030 Uiso 1 1 calc R . .
C17 C 0.0619(5) 0.4303(3) 0.64303(19) 0.0265(10) Uani 1 1 d . . .
H17 H 0.0521 0.4085 0.6068 0.032 Uiso 1 1 calc R . .
C18 C 0.1505(5) 0.3844(3) 0.67926(16) 0.0211(9) Uani 1 1 d . . .
H18 H 0.2027 0.3311 0.6678 0.025 Uiso 1 1 calc R . .
C19 C 0.1668(4) 0.4142(3) 0.73390(15) 0.0131(7) Uani 1 1 d . . .
C20 C 0.0849(4) 0.4926(3) 0.75026(16) 0.0159(8) Uani 1 1 d . . .
O1 O 0.2253(3) 0.20483(18) 0.83160(10) 0.0140(5) Uani 1 1 d . . .
O2 O 0.3388(3) 0.34947(18) 0.86656(11) 0.0138(5) Uani 1 1 d . . .
O3 O 0.1191(3) 0.26712(19) 0.91726(11) 0.0185(6) Uani 1 1 d . . .
O4 O 0.3956(3) 0.20839(19) 0.91777(11) 0.0174(6) Uani 1 1 d . . .
P P 0.26809(11) 0.25537(7) 0.88790(4) 0.0135(2) Uani 1 1 d . . .
C31 C 0.2477(5) -0.0494(3) 1.02930(17) 0.0218(8) Uani 1 1 d . . .
C32 C 0.1872(7) -0.1172(3) 0.99701(19) 0.0367(13) Uani 1 1 d . . .
H32 H 0.1532 -0.1033 0.9612 0.044 Uiso 1 1 calc R . .
C33 C 0.1753(8) -0.2043(4) 1.0156(2) 0.0464(15) Uani 1 1 d . . .
H33 H 0.1329 -0.2498 0.9928 0.056 Uiso 1 1 calc R . .
C34 C 0.2251(9) -0.2260(4) 1.0677(2) 0.0546(18) Uani 1 1 d . . .
H34 H 0.2183 -0.2864 1.0806 0.066 Uiso 1 1 calc R . .
C35 C 0.2844(10) -0.1592(4) 1.1006(3) 0.069(2) Uani 1 1 d . . .
H35 H 0.3198 -0.1732 1.1363 0.083 Uiso 1 1 calc R . .
C36 C 0.2922(8) -0.0708(4) 1.0814(2) 0.0481(17) Uani 1 1 d . . .
H36 H 0.3291 -0.0243 1.1047 0.058 Uiso 1 1 calc R . .
C37 C 0.2461(5) 0.0483(3) 1.01086(15) 0.0186(8) Uani 1 1 d . . .
H37 H 0.3395 0.0797 1.0258 0.022 Uiso 1 1 calc R . .
O38 O 0.2491(3) 0.05313(18) 0.95280(11) 0.0185(6) Uani 1 1 d . . .
H38 H 0.2776 0.1050 0.9431 0.028 Uiso 1 1 calc R . .
C39 C -0.0552(5) 0.0607(3) 1.01017(16) 0.0195(8) Uani 1 1 d . . .
C40 C -0.1243(6) -0.0131(3) 1.03458(18) 0.0249(10) Uani 1 1 d . . .
H40 H -0.0755 -0.0420 1.0646 0.030 Uiso 1 1 calc R . .
C41 C -0.2659(6) -0.0455(3) 1.0152(2) 0.0353(12) Uani 1 1 d . . .
H41 H -0.3124 -0.0965 1.0319 0.042 Uiso 1 1 calc R . .
C42 C -0.3377(6) -0.0046(3) 0.97247(19) 0.0296(10) Uani 1 1 d . . .
H42 H -0.4342 -0.0268 0.9596 0.036 Uiso 1 1 calc R . .
C43 C -0.2698(6) 0.0694(3) 0.9479(2) 0.0304(10) Uani 1 1 d . . .
H43 H -0.3201 0.0983 0.9182 0.037 Uiso 1 1 calc R . .
C44 C -0.1282(6) 0.1017(3) 0.96635(18) 0.0263(10) Uani 1 1 d . . .
H44 H -0.0812 0.1520 0.9489 0.032 Uiso 1 1 calc R . .
C45 C 0.0981(5) 0.0954(3) 1.03294(16) 0.0167(8) Uani 1 1 d . . .
H45 H 0.0956 0.0845 1.0731 0.020 Uiso 1 1 calc R . .
N36 N 0.1155(4) 0.1949(2) 1.02520(13) 0.0158(7) Uani 1 1 d . . .
H36A H 0.1236 0.2075 0.9890 0.024 Uiso 1 1 calc R . .
H36B H 0.2022 0.2143 1.0427 0.024 Uiso 1 1 calc R . .
H36C H 0.0313 0.2237 1.0391 0.024 Uiso 1 1 calc R . .
O51 O -0.1776(3) 0.2970(2) 0.89150(12) 0.0279(7) Uani 1 1 d . . .
H51 H -0.0816 0.2908 0.8955 0.042 Uiso 1 1 calc R . .
C51 C -0.2241(5) 0.2578(3) 0.84092(18) 0.0318(10) Uani 1 1 d . . .
H51A H -0.3385 0.2534 0.8402 0.038 Uiso 1 1 calc R . .
H51B H -0.1821 0.1957 0.8386 0.038 Uiso 1 1 calc R . .
C52 C -0.1723(8) 0.3092(5) 0.7929(3) 0.0510(17) Uani 1 1 d . . .
H52A H -0.1972 0.2773 0.7586 0.061 Uiso 1 1 calc R . .
H52B H -0.0598 0.3217 0.7943 0.061 Uiso 1 1 calc R . .
C53 C -0.267(2) 0.3956(14) 0.7992(6) 0.254(12) Uani 1 1 d . . .
H53A H -0.2429 0.4371 0.7693 0.381 Uiso 1 1 calc R . .
H53B H -0.2424 0.4244 0.8341 0.381 Uiso 1 1 calc R . .
H53C H -0.3779 0.3807 0.7982 0.381 Uiso 1 1 calc R . .

loop_
_atom_site_aniso_label
_atom_site_aniso_U_11
_atom_site_aniso_U_22
_atom_site_aniso_U_33
_atom_site_aniso_U_23
_atom_site_aniso_U_13
_atom_site_aniso_U_12
C1 0.0097(17) 0.0211(19) 0.0117(17) -0.0035(14) -0.0032(13) -0.0046(15)
C2 0.0057(16) 0.0212(19) 0.0109(17) -0.0030(14) -0.0038(13) -0.0062(15)
C3 0.0148(19) 0.0157(19) 0.0188(19) 0.0014(15) -0.0016(15) -0.0022(15)
C4 0.022(2) 0.019(2) 0.024(2) -0.0029(16) -0.0058(18) 0.0095(17)
C5 0.026(2) 0.034(3) 0.031(2) 0.001(2) 0.012(2) 0.011(2)
C6 0.034(3) 0.039(3) 0.031(2) 0.012(2) 0.025(2) 0.012(2)
C7 0.034(3) 0.034(3) 0.032(3) 0.011(2) 0.015(2) -0.001(2)
C8 0.018(2) 0.020(2) 0.028(2) -0.0010(17) 0.0017(17) 0.0026(17)
C9 0.0142(19) 0.022(2) 0.0174(19) -0.0001(16) -0.0018(15) -0.0004(15)
C10 0.0150(19) 0.024(2) 0.0184(19) -0.0004(17) -0.0006(15) 0.0040(16)
C11 0.0110(17) 0.0151(17) 0.0164(17) 0.0018(14) 0.0007(15) -0.0028(15)
C12 0.0090(17) 0.0172(17) 0.0158(17) 0.0029(14) -0.0025(14) -0.0050(14)
C13 0.0159(18) 0.0182(19) 0.0150(18) -0.0033(15) 0.0003(16) 0.0003(15)
C14 0.017(2) 0.016(2) 0.025(2) -0.0008(16) 0.0077(17) 0.0014(16)
C15 0.0134(19) 0.024(2) 0.028(2) 0.0065(17) -0.0038(17) 0.0014(17)
C16 0.020(2) 0.029(2) 0.027(2) 0.0099(19) -0.0059(18) 0.0070(18)
C17 0.023(2) 0.032(2) 0.024(2) 0.0039(19) -0.0037(18) 0.0029(19)
C18 0.023(2) 0.023(2) 0.018(2) -0.0014(16) -0.0042(17) 0.0050(17)
C19 0.0062(16) 0.0171(18) 0.0160(18) 0.0040(14) 0.0016(14) -0.0028(14)
C20 0.0068(17) 0.0198(19) 0.021(2) 0.0044(16) 0.0017(14) -0.0003(15)
O1 0.0099(12) 0.0192(13) 0.0129(12) 0.0009(10) 0.0009(10) -0.0040(11)
O2 0.0093(12) 0.0142(13) 0.0179(13) 0.0000(10) -0.0027(11) -0.0031(10)
O3 0.0113(12) 0.0267(16) 0.0175(13) 0.0035(11) -0.0020(10) 0.0000(11)
O4 0.0135(13) 0.0188(14) 0.0200(14) 0.0040(11) -0.0067(11) -0.0017(11)
P 0.0109(4) 0.0163(4) 0.0135(4) 0.0015(4) -0.0010(4) -0.0018(4)
C31 0.021(2) 0.0204(19) 0.024(2) 0.0011(16) 0.0015(18) 0.0046(17)
C32 0.067(4) 0.026(2) 0.017(2) 0.0018(18) 0.001(2) 0.006(2)
C33 0.084(5) 0.027(3) 0.029(3) 0.001(2) -0.006(3) 0.000(3)
C34 0.096(5) 0.025(3) 0.043(3) 0.013(2) -0.015(3) -0.002(3)
C35 0.122(7) 0.038(3) 0.046(3) 0.019(3) -0.054(4) -0.021(4)
C36 0.075(4) 0.031(3) 0.038(3) 0.009(2) -0.036(3) -0.019(3)
C37 0.019(2) 0.0205(19) 0.0165(18) -0.0003(15) 0.0009(16) 0.0023(17)
O38 0.0204(15) 0.0178(13) 0.0172(13) 0.0022(10) -0.0003(12) -0.0001(12)
C39 0.022(2) 0.022(2) 0.0144(19) -0.0057(16) 0.0060(16) -0.0016(16)
C40 0.029(2) 0.026(2) 0.020(2) 0.0029(17) 0.0072(18) -0.0067(19)
C41 0.038(3) 0.031(2) 0.037(3) -0.008(2) 0.021(2) -0.020(2)
C42 0.022(2) 0.039(3) 0.028(2) -0.017(2) 0.0040(19) -0.008(2)
C43 0.021(2) 0.036(2) 0.034(2) -0.004(2) -0.008(2) 0.001(2)
C44 0.033(3) 0.023(2) 0.024(2) -0.0001(17) 0.0037(19) -0.0048(19)
C45 0.0185(19) 0.0171(19) 0.0145(18) 0.0003(15) 0.0005(15) 0.0004(16)
N36 0.0134(15) 0.0182(16) 0.0158(16) -0.0027(13) 0.0010(13) 0.0027(13)
O51 0.0156(14) 0.0451(19) 0.0229(15) 0.0000(15) 0.0036(12) 0.0032(14)
C51 0.018(2) 0.043(3) 0.033(2) -0.009(2) 0.0063(19) -0.008(2)
C52 0.046(4) 0.072(4) 0.034(3) 0.008(3) -0.014(3) -0.019(3)
C53 0.24(2) 0.39(3) 0.133(12) 0.053(16) -0.002(14) -0.22(2)

loop_
_atom_type_symbol
_atom_type_description
_atom_type_scat_dispersion_real
_atom_type_scat_dispersion_imag
_atom_type_scat_source
C C 0.0033 0.0016 'International Tables Vol C Tables 4.2.6.8 and 6.1.1.4'
H H 0.0000 0.0000 'International Tables Vol C Tables 4.2.6.8 and 6.1.1.4'
N N 0.0061 0.0033 'International Tables Vol C Tables 4.2.6.8 and 6.1.1.4'
O O 0.0106 0.0060 'International Tables Vol C Tables 4.2.6.8 and 6.1.1.4'
P P 0.1023 0.0942 'International Tables Vol C Tables 4.2.6.8 and 6.1.1.4'

loop_
_geom_angle_atom_site_label_1
_geom_angle_atom_site_label_2
_geom_angle_atom_site_label_3
_geom_angle
_geom_angle_site_symmetry_1
_geom_angle_site_symmetry_3
_geom_angle_publ_flag
C2 C1 C9 117.4(4) . . ?
C2 C1 C11 120.2(3) . . ?
C9 C1 C11 122.4(3) . . ?
C1 C2 C3 123.6(3) . . ?
C1 C2 O1 119.1(3) . . ?
C3 C2 O1 117.2(3) . . ?
C4 C3 C2 118.9(4) . . ?
C3 C4 C10 120.6(4) . . ?
C6 C5 C10 121.5(4) . . ?
C5 C6 C7 120.7(4) . . ?
C8 C7 C6 119.5(4) . . ?
C7 C8 C9 120.8(4) . . ?
C10 C9 C8 119.2(4) . . ?
C10 C9 C1 119.0(4) . . ?
C8 C9 C1 121.8(4) . . ?
C4 C10 C9 120.3(4) . . ?
C4 C10 C5 121.5(4) . . ?
C9 C10 C5 118.2(4) . . ?
C12 C11 C19 117.4(3) . . ?
C12 C11 C1 119.1(3) . . ?
C19 C11 C1 123.3(3) . . ?
C11 C12 C13 123.3(3) . . ?
C11 C12 O2 119.4(3) . . ?
C13 C12 O2 117.3(3) . . ?
C14 C13 C12 119.8(4) . . ?
C13 C14 C20 120.0(4) . . ?
C16 C15 C20 121.6(4) . . ?
C15 C16 C17 119.0(4) . . ?
C18 C17 C16 120.9(4) . . ?
C17 C18 C19 121.3(4) . . ?
C20 C19 C18 118.2(3) . . ?
C20 C19 C11 119.4(3) . . ?
C18 C19 C11 122.4(4) . . ?
C14 C20 C19 119.9(4) . . ?
C14 C20 C15 121.1(4) . . ?
C19 C20 C15 118.9(4) . . ?
C2 O1 P 119.0(2) . . ?
C12 O2 P 116.5(2) . . ?
O3 P O4 117.07(16) . . ?
O3 P O2 112.68(16) . . ?
O4 P O2 106.44(15) . . ?
O3 P O1 105.73(15) . . ?
O4 P O1 111.89(16) . . ?
O2 P O1 102.09(14) . . ?
C36 C31 C32 118.2(4) . . ?
C36 C31 C37 120.0(4) . . ?
C32 C31 C37 121.2(4) . . ?
C33 C32 C31 121.4(5) . . ?
C32 C33 C34 120.1(5) . . ?
C35 C34 C33 119.4(5) . . ?
C34 C35 C36 119.6(5) . . ?
C31 C36 C35 121.3(5) . . ?
O38 C37 C31 110.3(3) . . ?
O38 C37 C45 109.9(3) . . ?
C31 C37 C45 109.4(3) . . ?
C40 C39 C44 119.0(4) . . ?
C40 C39 C45 118.9(4) . . ?
C44 C39 C45 122.1(4) . . ?
C39 C40 C41 120.1(4) . . ?
C42 C41 C40 120.7(4) . . ?
C41 C42 C43 119.7(4) . . ?
C42 C43 C44 120.3(4) . . ?
C39 C44 C43 120.2(4) . . ?
N36 C45 C39 111.9(3) . . ?
N36 C45 C37 108.4(3) . . ?
C39 C45 C37 115.8(3) . . ?
O51 C51 C52 113.5(4) . . ?
C51 C52 C53 100.9(7) . . ?

loop_
_geom_bond_atom_site_label_1
_geom_bond_atom_site_label_2
_geom_bond_distance
_geom_bond_site_symmetry_2
_geom_bond_publ_flag
C1 C2 1.374(5) . ?
C1 C9 1.441(5) . ?
C1 C11 1.489(5) . ?
C2 C3 1.399(6) . ?
C2 O1 1.406(4) . ?
C3 C4 1.367(6) . ?
C4 C10 1.404(6) . ?
C5 C6 1.343(7) . ?
C5 C10 1.437(6) . ?
C6 C7 1.416(7) . ?
C7 C8 1.382(6) . ?
C8 C9 1.419(6) . ?
C9 C10 1.413(6) . ?
C11 C12 1.380(5) . ?
C11 C19 1.441(5) . ?
C12 C13 1.386(5) . ?
C12 O2 1.403(4) . ?
C13 C14 1.380(6) . ?
C14 C20 1.411(6) . ?
C15 C16 1.365(6) . ?
C15 C20 1.419(6) . ?
C16 C17 1.415(6) . ?
C17 C18 1.356(6) . ?
C18 C19 1.419(5) . ?
C19 C20 1.416(5) . ?
O1 P 1.614(3) . ?
O2 P 1.608(3) . ?
O3 P 1.485(3) . ?
O4 P 1.494(3) . ?
C31 C36 1.371(6) . ?
C31 C32 1.381(7) . ?
C31 C37 1.515(5) . ?
C32 C33 1.370(7) . ?
C33 C34 1.387(7) . ?
C34 C35 1.376(8) . ?
C35 C36 1.393(7) . ?
C37 O38 1.427(4) . ?
C37 C45 1.555(5) . ?
C39 C40 1.382(6) . ?
C39 C44 1.386(6) . ?
C39 C45 1.526(6) . ?
C40 C41 1.397(7) . ?
C41 C42 1.359(7) . ?
C42 C43 1.380(7) . ?
C43 C44 1.389(7) . ?
C45 N36 1.492(5) . ?
O51 C51 1.428(5) . ?
C51 C52 1.471(8) . ?
C52 C53 1.53(2) . ?

loop_
_cod_related_entry_id
_cod_related_entry_database
_cod_related_entry_code
1 ChemSpider 30653634
